data_7135079
loop_
_publ_author_name
'Nag, Bedabara'
'Kumar, Akshai'

_publ_section_title
;
 Key role of oxygen and base in catalytic thioetherification: access to
 sulfur bridged poly-aromatic hydrocarbons.
;
_journal_issue 92
_journal_name_full 'Chemical communications (Cambridge, England)'
_journal_page_first 18120
_journal_page_last 18123
_journal_paper_doi 10.1039/d5cc04903b
_journal_volume 61
_journal_year 2025
_chemical_formula_sum 'C26 H16 Br2 S2'
_chemical_formula_weight 552.33
_chemical_name_common '(2,6-dibromoantracence- 9,10-diyl)bis-(phenylsulfane)'
_chemical_name_systematic '(2,6-dibromoantracence- 9,10-diyl)bis-(phenylsulfane)'
_space_group_crystal_system monoclinic
_space_group_IT_number 14
_space_group_name_Hall '-P 2yn'
_space_group_name_H-M_alt 'P 1 21/n 1'
_atom_sites_solution_hydrogens geom
_audit_creation_method SHELXL-2019/3
_audit_update_record
;
2025-05-13 deposited with the CCDC.	2025-10-09 downloaded from the CCDC.
;
_cell_angle_alpha 90
_cell_angle_beta 101.035(2)
_cell_angle_gamma 90
_cell_formula_units_Z 2
_cell_length_a 8.9039(5)
_cell_length_b 5.6737(3)
_cell_length_c 22.1636(13)
_cell_measurement_reflns_used 9943
_cell_measurement_temperature 295(2)
_cell_measurement_theta_max 24.52
_cell_measurement_theta_min 2.34
_cell_volume 1098.96(11)
_computing_cell_refinement 'Bruker SAINT'
_computing_data_collection 'Bruker APEX2'
_computing_data_reduction 'Bruker SAINT'
_computing_molecular_graphics 'Bruker SHELXTL'
_computing_publication_material 'Bruker SHELXTL'
_computing_structure_refinement 'SHELXL-2019/2 (Sheldrick, 2019)'
_computing_structure_solution 'SHELXT 2018/2 (Sheldrick, 2018)'
_diffrn_ambient_temperature 295(2)
_diffrn_measured_fraction_theta_full 1.000
_diffrn_measured_fraction_theta_max 1.000
_diffrn_measurement_device_type 'Bruker APEX-II CCD'
_diffrn_measurement_method '\f and \w scans'
_diffrn_radiation_type MoK\a
_diffrn_radiation_wavelength 0.71073
_diffrn_reflns_av_R_equivalents 0.0350
_diffrn_reflns_av_unetI/netI 0.0167
_diffrn_reflns_Laue_measured_fraction_full 1.000
_diffrn_reflns_Laue_measured_fraction_max 1.000
_diffrn_reflns_limit_h_max 10
_diffrn_reflns_limit_h_min -10
_diffrn_reflns_limit_k_max 6
_diffrn_reflns_limit_k_min -6
_diffrn_reflns_limit_l_max 26
_diffrn_reflns_limit_l_min -26
_diffrn_reflns_number 24423
_diffrn_reflns_point_group_measured_fraction_full 1.000
_diffrn_reflns_point_group_measured_fraction_max 1.000
_diffrn_reflns_theta_full 24.993
_diffrn_reflns_theta_max 24.993
_diffrn_reflns_theta_min 1.872
_exptl_absorpt_coefficient_mu 3.890
_exptl_absorpt_correction_type none
_exptl_crystal_colour yellow
_exptl_crystal_density_diffrn 1.669
_exptl_crystal_description needle
_exptl_crystal_F_000 548
_exptl_crystal_recrystallization_method 'Re-crystallisation from solvent: DCM'
_exptl_crystal_size_max 0.30
_exptl_crystal_size_mid 0.20
_exptl_crystal_size_min 0.19
_refine_diff_density_max 0.654
_refine_diff_density_min -0.625
_refine_diff_density_rms 0.072
_refine_ls_extinction_method none
_refine_ls_goodness_of_fit_ref 1.120
_refine_ls_hydrogen_treatment constr
_refine_ls_matrix_type full
_refine_ls_number_parameters 136
_refine_ls_number_reflns 1943
_refine_ls_number_restraints 0
_refine_ls_restrained_S_all 1.120
_refine_ls_R_factor_all 0.0617
_refine_ls_R_factor_gt 0.0390
_refine_ls_shift/su_max 0.000
_refine_ls_shift/su_mean 0.000
_refine_ls_structure_factor_coef Fsqd
_refine_ls_weighting_details 'w=1/[\s^2^(Fo^2^)+(0.0305P)^2^+2.6005P] where P=(Fo^2^+2Fc^2^)/3'
_refine_ls_weighting_scheme calc
_refine_ls_wR_factor_gt 0.0853
_refine_ls_wR_factor_ref 0.1048
_reflns_Friedel_coverage 0.000
_reflns_number_gt 1510
_reflns_number_total 1943
_reflns_threshold_expression 'I > 2\s(I)'
_cod_data_source_file d5cc04903b2.cif
_cod_data_source_block bn349_1_0ma_a
_cod_depositor_comments 'Adding full bibliography for 7135077--7135079.cif.'
_cod_original_sg_symbol_H-M 'P 21/n'
_cod_database_code 7135079
_shelx_shelxl_version_number 2019/3
_shelx_space_group_comment
;
The symmetry employed for this shelxl refinement is uniquely defined
by the following loop, which should always be used as a source of
symmetry information in preference to the above space-group names.
They are only intended as comments.
;

loop_
_space_group_symop_operation_xyz
'x, y, z'
'-x+1/2, y+1/2, -z+1/2'
'-x, -y, -z'
'x-1/2, -y-1/2, z-1/2'

loop_
_atom_site_label
_atom_site_type_symbol
_atom_site_fract_x
_atom_site_fract_y
_atom_site_fract_z
_atom_site_U_iso_or_equiv
_atom_site_adp_type
_atom_site_occupancy
_atom_site_site_symmetry_order
_atom_site_calc_flag
_atom_site_refinement_flags_posn
_atom_site_refinement_flags_adp
_atom_site_refinement_flags_occupancy
_atom_site_disorder_assembly
_atom_site_disorder_group
Br1 Br 0.78591(7) -0.18046(10) 0.38302(2) 0.0729(2) Uani 1 1 d . . . . .
S1 S 0.23674(13) 0.2114(2) 0.41296(6) 0.0546(3) Uani 1 1 d . . . . .
C11 C 0.5372(5) 0.3130(7) 0.46303(18) 0.0435(9) Uani 1 1 d . . . . .
C8 C 0.3450(4) 0.5621(7) 0.49665(17) 0.0426(9) Uani 1 1 d . . . . .
C7 C 0.3826(4) 0.3770(7) 0.46022(18) 0.0437(9) Uani 1 1 d . . . . .
C13 C 0.7283(5) 0.0717(8) 0.4300(2) 0.0526(11) Uani 1 1 d . . . . .
C12 C 0.5785(5) 0.1250(8) 0.42629(19) 0.0500(10) Uani 1 1 d . . . . .
H12 H 0.503290 0.040496 0.400170 0.060 Uiso 1 1 calc R U . . .
C9 C 0.1897(5) 0.6285(8) 0.4957(2) 0.0495(10) Uani 1 1 d . . . . .
H9 H 0.111461 0.549110 0.469802 0.059 Uiso 1 1 calc R U . . .
C10 C 0.1541(5) 0.8044(8) 0.5318(2) 0.0539(11) Uani 1 1 d . . . . .
H10 H 0.052303 0.842972 0.531232 0.065 Uiso 1 1 calc R U . . .
C1 C 0.1610(5) 0.4133(8) 0.35374(18) 0.0500(10) Uani 1 1 d . . . . .
C6 C 0.2372(6) 0.6087(9) 0.3389(2) 0.0628(13) Uani 1 1 d . . . . .
H6 H 0.334010 0.644081 0.361259 0.075 Uiso 1 1 calc R U . . .
C2 C 0.0170(6) 0.3613(10) 0.3200(2) 0.0680(14) Uani 1 1 d . . . . .
H2 H -0.035963 0.229628 0.329621 0.082 Uiso 1 1 calc R U . . .
C5 C 0.1706(8) 0.7537(10) 0.2909(2) 0.0831(18) Uani 1 1 d . . . . .
H5 H 0.221954 0.887372 0.281433 0.100 Uiso 1 1 calc R U . . .
C4 C 0.0280(9) 0.6994(13) 0.2572(3) 0.094(2) Uani 1 1 d . . . . .
H4 H -0.016473 0.794673 0.224533 0.113 Uiso 1 1 calc R U . . .
C3 C -0.0469(7) 0.5065(14) 0.2720(3) 0.091(2) Uani 1 1 d . . . . .
H3 H -0.143384 0.471263 0.249377 0.109 Uiso 1 1 calc R U . . .

loop_
_atom_site_aniso_label
_atom_site_aniso_U_11
_atom_site_aniso_U_22
_atom_site_aniso_U_33
_atom_site_aniso_U_23
_atom_site_aniso_U_13
_atom_site_aniso_U_12
Br1 0.0925(4) 0.0646(4) 0.0655(3) -0.0004(3) 0.0250(3) 0.0258(3)
S1 0.0524(6) 0.0474(6) 0.0619(7) 0.0007(5) 0.0057(5) -0.0054(5)
C11 0.048(2) 0.043(2) 0.040(2) 0.0078(18) 0.0111(17) 0.0046(19)
C8 0.041(2) 0.046(2) 0.041(2) 0.0101(19) 0.0085(17) 0.0031(18)
C7 0.042(2) 0.047(2) 0.041(2) 0.0053(18) 0.0059(17) -0.0024(18)
C13 0.064(3) 0.050(3) 0.048(2) 0.010(2) 0.021(2) 0.014(2)
C12 0.057(3) 0.047(2) 0.046(2) 0.005(2) 0.012(2) 0.006(2)
C9 0.043(2) 0.055(3) 0.051(2) 0.008(2) 0.0097(19) 0.004(2)
C10 0.050(2) 0.059(3) 0.055(3) 0.013(2) 0.014(2) 0.013(2)
C1 0.057(3) 0.054(3) 0.039(2) -0.005(2) 0.0081(19) 0.001(2)
C6 0.081(3) 0.058(3) 0.049(3) -0.002(2) 0.011(2) -0.007(3)
C2 0.061(3) 0.083(4) 0.056(3) -0.006(3) 0.002(2) -0.004(3)
C5 0.140(6) 0.060(3) 0.050(3) 0.002(3) 0.019(3) 0.001(4)
C4 0.133(6) 0.100(5) 0.044(3) 0.003(3) 0.005(3) 0.040(5)
C3 0.083(4) 0.123(6) 0.057(3) -0.007(4) -0.008(3) 0.017(4)

loop_
_atom_type_symbol
_atom_type_description
_atom_type_scat_dispersion_real
_atom_type_scat_dispersion_imag
_atom_type_scat_source
C C 0.0033 0.0016 'International Tables Vol C Tables 4.2.6.8 and 6.1.1.4'
H H 0.0000 0.0000 'International Tables Vol C Tables 4.2.6.8 and 6.1.1.4'
Br Br -0.2901 2.4595 'International Tables Vol C Tables 4.2.6.8 and 6.1.1.4'
S S 0.1246 0.1234 'International Tables Vol C Tables 4.2.6.8 and 6.1.1.4'

loop_
_geom_angle_atom_site_label_1
_geom_angle_atom_site_label_2
_geom_angle_atom_site_label_3
_geom_angle
_geom_angle_site_symmetry_1
_geom_angle_site_symmetry_3
_geom_angle_publ_flag
C7 S1 C1 103.1(2) . . ?
C7 C11 C8 119.5(4) . 3_666 ?
C7 C11 C12 121.3(4) . . ?
C8 C11 C12 119.2(4) 3_666 . ?
C7 C8 C11 120.2(4) . 3_666 ?
C7 C8 C9 121.7(4) . . ?
C11 C8 C9 118.1(4) 3_666 . ?
C8 C7 C11 120.3(4) . . ?
C8 C7 S1 120.5(3) . . ?
C11 C7 S1 119.1(3) . . ?
C12 C13 C10 122.5(4) . 3_666 ?
C12 C13 Br1 120.1(4) . . ?
C10 C13 Br1 117.4(3) 3_666 . ?
C13 C12 C11 119.3(4) . . ?
C13 C12 H12 120.4 . . ?
C11 C12 H12 120.4 . . ?
C10 C9 C8 121.4(4) . . ?
C10 C9 H9 119.3 . . ?
C8 C9 H9 119.3 . . ?
C9 C10 C13 119.6(4) . 3_666 ?
C9 C10 H10 120.2 . . ?
C13 C10 H10 120.2 3_666 . ?
C6 C1 C2 119.4(5) . . ?
C6 C1 S1 124.3(4) . . ?
C2 C1 S1 116.3(4) . . ?
C1 C6 C5 120.3(5) . . ?
C1 C6 H6 119.8 . . ?
C5 C6 H6 119.8 . . ?
C3 C2 C1 119.4(6) . . ?
C3 C2 H2 120.3 . . ?
C1 C2 H2 120.3 . . ?
C4 C5 C6 119.8(6) . . ?
C4 C5 H5 120.1 . . ?
C6 C5 H5 120.1 . . ?
C3 C4 C5 119.7(6) . . ?
C3 C4 H4 120.2 . . ?
C5 C4 H4 120.2 . . ?
C4 C3 C2 121.3(6) . . ?
C4 C3 H3 119.3 . . ?
C2 C3 H3 119.3 . . ?

loop_
_geom_bond_atom_site_label_1
_geom_bond_atom_site_label_2
_geom_bond_distance
_geom_bond_site_symmetry_2
_geom_bond_publ_flag
Br1 C13 1.897(4) . ?
S1 C7 1.774(4) . ?
S1 C1 1.775(5) . ?
C11 C7 1.413(6) . ?
C11 C8 1.429(6) 3_666 ?
C11 C12 1.432(6) . ?
C8 C7 1.404(6) . ?
C8 C9 1.429(6) . ?
C13 C12 1.355(6) . ?
C13 C10 1.403(6) 3_666 ?
C12 H12 0.9300 . ?
C9 C10 1.354(6) . ?
C9 H9 0.9300 . ?
C10 H10 0.9300 . ?
C1 C6 1.372(7) . ?
C1 C2 1.387(6) . ?
C6 C5 1.385(7) . ?
C6 H6 0.9300 . ?
C2 C3 1.379(8) . ?
C2 H2 0.9300 . ?
C5 C4 1.379(9) . ?
C5 H5 0.9300 . ?
C4 C3 1.354(9) . ?
C4 H4 0.9300 . ?
C3 H3 0.9300 . ?

loop_
_geom_torsion_atom_site_label_1
_geom_torsion_atom_site_label_2
_geom_torsion_atom_site_label_3
_geom_torsion_atom_site_label_4
_geom_torsion
_geom_torsion_site_symmetry_1
_geom_torsion_site_symmetry_2
_geom_torsion_site_symmetry_3
_geom_torsion_site_symmetry_4
_geom_torsion_publ_flag
C11 C8 C7 C11 -0.1(6) 3_666 . . . ?
C9 C8 C7 C11 -178.9(4) . . . . ?
C11 C8 C7 S1 176.8(3) 3_666 . . . ?
C9 C8 C7 S1 -1.9(5) . . . . ?
C8 C11 C7 C8 0.1(6) 3_666 . . . ?
C12 C11 C7 C8 -179.9(4) . . . . ?
C8 C11 C7 S1 -176.9(3) 3_666 . . . ?
C12 C11 C7 S1 3.1(5) . . . . ?
C1 S1 C7 C8 71.1(4) . . . . ?
C1 S1 C7 C11 -111.9(3) . . . . ?
C10 C13 C12 C11 -0.7(6) 3_666 . . . ?
Br1 C13 C12 C11 178.8(3) . . . . ?
C7 C11 C12 C13 179.3(4) . . . . ?
C8 C11 C12 C13 -0.8(6) 3_666 . . . ?
C7 C8 C9 C10 178.8(4) . . . . ?
C11 C8 C9 C10 0.1(6) 3_666 . . . ?
C8 C9 C10 C13 1.4(6) . . . 3_666 ?
C7 S1 C1 C6 20.5(4) . . . . ?
C7 S1 C1 C2 -161.4(4) . . . . ?
C2 C1 C6 C5 0.3(7) . . . . ?
S1 C1 C6 C5 178.4(4) . . . . ?
C6 C1 C2 C3 0.2(7) . . . . ?
S1 C1 C2 C3 -178.0(4) . . . . ?
C1 C6 C5 C4 -1.0(8) . . . . ?
C6 C5 C4 C3 1.1(9) . . . . ?
C5 C4 C3 C2 -0.5(10) . . . . ?
C1 C2 C3 C4 -0.1(9) . . . . ?
